data_7221580
loop_
_publ_author_name
'Xue, Li-Ping'
'Li, Zhao-Hao'
'Ma, Lu-Fang'
'Wang, Li-Ya'

_publ_section_title
;
 Crystal engineering of cadmium coordination polymers decorated with
 nitro-functionalized thiophene-2,5-dicarboxylate and structurally related
 bis(imidazole) ligands with varying flexibility
;
_journal_issue 33
_journal_name_full CrystEngComm
_journal_page_first 6441
_journal_paper_doi 10.1039/C5CE01248A
_journal_volume 17
_journal_year 2015
_chemical_formula_sum 'C22 H24 Cd N6 O9 S2'
_chemical_formula_weight 692.99
_chemical_name_systematic
; 
 ? 
;
_space_group_IT_number 14
_symmetry_cell_setting monoclinic
_symmetry_space_group_name_Hall '-P 2ybc'
_symmetry_space_group_name_H-M 'P 1 21/c 1'
_atom_sites_solution_hydrogens geom
_atom_sites_solution_primary direct
_atom_sites_solution_secondary difmap
_audit_block_doi 10.5517/cc144npm
_audit_creation_method SHELXL-97
_audit_update_record
;
2015-02-03 deposited with the CCDC.
2015-07-16 downloaded from the CCDC.
;
_cell_angle_alpha 90.00
_cell_angle_beta 101.4630(10)
_cell_angle_gamma 90.00
_cell_formula_units_Z 4
_cell_length_a 8.9864(4)
_cell_length_b 15.9532(8)
_cell_length_c 20.1727(10)
_cell_measurement_reflns_used 8480
_cell_measurement_temperature 296(2)
_cell_measurement_theta_max 25.52
_cell_measurement_theta_min 2.31
_cell_volume 2834.3(2)
_computing_cell_refinement 'Bruker SMART'
_computing_data_collection 'Bruker SMART'
_computing_data_reduction 'Bruker SAINT'
_computing_molecular_graphics 'Bruker SHELXTL'
_computing_publication_material 'Bruker SHELXTL'
_computing_structure_refinement 'SHELXL-97 (Sheldrick, 1997)'
_computing_structure_solution 'SHELXS-97 (Sheldrick, 1990)'
_diffrn_ambient_temperature 296(2)
_diffrn_measured_fraction_theta_full 0.999
_diffrn_measured_fraction_theta_max 0.999
_diffrn_measurement_device_type 'CCD area detector'
_diffrn_measurement_method 'phi and omega scans'
_diffrn_radiation_monochromator graphite
_diffrn_radiation_source 'fine-focus sealed tube'
_diffrn_radiation_type MoK\a
_diffrn_radiation_wavelength 0.71073
_diffrn_reflns_av_R_equivalents 0.0250
_diffrn_reflns_av_sigmaI/netI 0.0220
_diffrn_reflns_limit_h_max 10
_diffrn_reflns_limit_h_min -10
_diffrn_reflns_limit_k_max 17
_diffrn_reflns_limit_k_min -19
_diffrn_reflns_limit_l_max 24
_diffrn_reflns_limit_l_min -24
_diffrn_reflns_number 18454
_diffrn_reflns_theta_full 25.50
_diffrn_reflns_theta_max 25.50
_diffrn_reflns_theta_min 1.64
_diffrn_standards_decay_% 0
_diffrn_standards_interval_count 0
_diffrn_standards_interval_time 0
_diffrn_standards_number 0
_exptl_absorpt_coefficient_mu 0.977
_exptl_absorpt_correction_T_max 0.8438
_exptl_absorpt_correction_T_min 0.7451
_exptl_absorpt_correction_type multi-scan
_exptl_absorpt_process_details sadabs
_exptl_crystal_colour Yellow
_exptl_crystal_density_diffrn 1.624
_exptl_crystal_density_method 'not measured'
_exptl_crystal_description Block
_exptl_crystal_F_000 1400
_exptl_crystal_size_max 0.32
_exptl_crystal_size_mid 0.20
_exptl_crystal_size_min 0.18
_refine_diff_density_max 0.479
_refine_diff_density_min -0.555
_refine_diff_density_rms 0.051
_refine_ls_extinction_method none
_refine_ls_goodness_of_fit_ref 1.046
_refine_ls_hydrogen_treatment mixed
_refine_ls_matrix_type full
_refine_ls_number_parameters 363
_refine_ls_number_reflns 5270
_refine_ls_number_restraints 0
_refine_ls_restrained_S_all 1.046
_refine_ls_R_factor_all 0.0327
_refine_ls_R_factor_gt 0.0267
_refine_ls_shift/su_max 0.000
_refine_ls_shift/su_mean 0.000
_refine_ls_structure_factor_coef Fsqd
_refine_ls_weighting_details 'calc w=1/[\s^2^(Fo^2^)+(0.0320P)^2^+1.3961P] where P=(Fo^2^+2Fc^2^)/3'
_refine_ls_weighting_scheme calc
_refine_ls_wR_factor_gt 0.0656
_refine_ls_wR_factor_ref 0.0693
_reflns_number_gt 4568
_reflns_number_total 5270
_reflns_threshold_expression >2sigma(I)
_cod_data_source_file c5ce01248a2.cif
_cod_data_source_block lpxue
_cod_depositor_comments
;
The following automatic conversions were performed:

'_symmetry_cell_setting' value 'Monoclinic' changed to 'monoclinic'
according to
/usr/data/users/saulius/crontab/automatic-downloads/rss-feeds/RSC/lib/dictionaries/cif_core.dic
dictionary named 'cif_core.dic' version 2.4.2 from 2011-04-26.

Automatic conversion script
Id: cif_fix_values 3271 2015-04-21 07:52:19Z andrius 

 Adding full bibliography for 7221578--7221582.cif.
;
_cod_original_sg_symbol_H-M P2(1)/c
_cod_database_code 7221580

loop_
_symmetry_equiv_pos_as_xyz
'x, y, z'
'-x, y+1/2, -z+1/2'
'-x, -y, -z'
'x, -y-1/2, z-1/2'

loop_
_atom_site_label
_atom_site_type_symbol
_atom_site_fract_x
_atom_site_fract_y
_atom_site_fract_z
_atom_site_U_iso_or_equiv
_atom_site_adp_type
_atom_site_occupancy
_atom_site_symmetry_multiplicity
_atom_site_calc_flag
_atom_site_refinement_flags
C6 C 0.1726(3) 0.0683(2) 0.35900(16) 0.0601(7) Uani 1 1 d .
O4 O 0.2793(3) 0.11683(18) 0.36680(15) 0.0975(9) Uani 1 1 d .
O3 O 0.1582(3) 0.00908(17) 0.31866(14) 0.0855(7) Uani 1 1 d .
N3 N 1.3168(2) 0.33515(13) 0.19171(11) 0.0448(5) Uani 1 1 d .
N4 N 1.4823(2) 0.43634(13) 0.19479(11) 0.0423(5) Uani 1 1 d .
C19 C 1.3944(2) 0.39565(16) 0.22967(13) 0.0423(5) Uani 1 1 d .
C22 C 1.3551(3) 0.33766(19) 0.12955(15) 0.0551(7) Uani 1 1 d .
H22 H 1.3179 0.3032 0.0928 0.066 Uiso 1 1 calc R
C21 C 1.4572(3) 0.39977(18) 0.13208(14) 0.0507(6) Uani 1 1 d .
H21 H 1.5037 0.4155 0.0967 0.061 Uiso 1 1 calc R
C20 C 1.3834(4) 0.4145(2) 0.30030(15) 0.0700(9) Uani 1 1 d .
H20A H 1.3002 0.4522 0.3005 0.105 Uiso 1 1 calc R
H20B H 1.4761 0.4402 0.3232 0.105 Uiso 1 1 calc R
H20C H 1.3669 0.3635 0.3230 0.105 Uiso 1 1 calc R
Cd1 Cd 0.354271(18) 0.039162(11) 0.265518(9) 0.04137(7) Uani 1 1 d .
N1 N 0.5187(2) 0.14499(13) 0.26791(11) 0.0479(5) Uani 1 1 d .
N2 N 0.6813(2) 0.23974(14) 0.24849(12) 0.0490(5) Uani 1 1 d .
C17 C 1.0530(3) 0.31493(16) 0.20829(15) 0.0483(6) Uani 1 1 d .
H17A H 1.0131 0.3321 0.1621 0.058 Uiso 1 1 calc R
H17B H 1.0617 0.3645 0.2367 0.058 Uiso 1 1 calc R
C13 C 0.5907(3) 0.17635(16) 0.22311(14) 0.0455(6) Uani 1 1 d .
C12 C 0.6669(3) 0.2491(2) 0.31495(14) 0.0591(7) Uani 1 1 d .
H12 H 0.7166 0.2882 0.3458 0.071 Uiso 1 1 calc R
C15 C 0.7847(3) 0.28870(16) 0.21650(15) 0.0489(6) Uani 1 1 d .
H15A H 0.7872 0.3460 0.2329 0.059 Uiso 1 1 calc R
H15B H 0.7466 0.2898 0.1680 0.059 Uiso 1 1 calc R
C16 C 0.9440(3) 0.25368(16) 0.23061(16) 0.0518(7) Uani 1 1 d .
H16A H 0.9458 0.2011 0.2066 0.062 Uiso 1 1 calc R
H16B H 0.9758 0.2427 0.2786 0.062 Uiso 1 1 calc R
C11 C 0.5687(3) 0.19167(19) 0.32607(14) 0.0582(7) Uani 1 1 d .
H11 H 0.5376 0.1837 0.3669 0.070 Uiso 1 1 calc R
C1 C 0.1411(3) 0.00953(18) 0.15285(14) 0.0498(6) Uani 1 1 d .
C2 C 0.0000(3) -0.00479(17) 0.10209(13) 0.0461(6) Uani 1 1 d .
C3 C -0.0958(3) 0.05247(18) 0.06686(13) 0.0498(6) Uani 1 1 d .
H3 H -0.0829 0.1102 0.0706 0.060 Uiso 1 1 calc R
C4 C -0.2170(3) 0.0125(2) 0.02406(13) 0.0564(7) Uani 1 1 d .
C5 C -0.2150(4) -0.0719(2) 0.02702(15) 0.0693(9) Uani 1 1 d .
H5 H -0.2880 -0.1066 0.0017 0.083 Uiso 1 1 calc R
S1 S -0.06161(10) -0.10575(5) 0.08291(4) 0.0651(2) Uani 1 1 d .
O2 O 0.2181(2) -0.05245(12) 0.17641(11) 0.0619(5) Uani 1 1 d .
O1 O 0.1750(2) 0.08266(13) 0.17107(12) 0.0729(6) Uani 1 1 d .
C18 C 1.2082(3) 0.27659(17) 0.21260(17) 0.0568(7) Uani 1 1 d .
H18A H 1.2472 0.2588 0.2588 0.068 Uiso 1 1 calc R
H18B H 1.1991 0.2273 0.1840 0.068 Uiso 1 1 calc R
S2 S -0.10147(10) 0.01282(6) 0.38542(5) 0.0784(3) Uani 1 1 d .
C14 C 0.5722(4) 0.1467(2) 0.15174(15) 0.0708(9) Uani 1 1 d .
H14A H 0.6547 0.1100 0.1478 0.106 Uiso 1 1 calc R
H14B H 0.5723 0.1941 0.1223 0.106 Uiso 1 1 calc R
H14C H 0.4779 0.1171 0.1392 0.106 Uiso 1 1 calc R
C7 C 0.0496(3) 0.08039(18) 0.39836(14) 0.0501(6) Uani 1 1 d .
C8 C 0.0373(3) 0.13888(19) 0.44507(14) 0.0546(7) Uani 1 1 d .
H8 H 0.1084 0.1808 0.4593 0.065 Uiso 1 1 calc R
C9 C -0.0971(3) 0.12817(19) 0.46945(13) 0.0535(7) Uani 1 1 d .
C10 C -0.1822(4) 0.0631(2) 0.44275(18) 0.0716(9) Uani 1 1 d .
H10 H -0.2737 0.0478 0.4543 0.086 Uiso 1 1 calc R
N6 N -0.1398(4) 0.1823(2) 0.52058(14) 0.0786(8) Uani 1 1 d .
O8 O -0.0503(4) 0.23703(19) 0.54435(14) 0.1042(9) Uani 1 1 d .
O7 O -0.2620(4) 0.1699(2) 0.53617(17) 0.1261(12) Uani 1 1 d .
N5 N -0.3372(3) 0.0585(3) -0.02032(13) 0.0776(9) Uani 1 1 d .
O5 O -0.4333(3) 0.0184(2) -0.05849(12) 0.1056(10) Uani 1 1 d .
O6 O -0.3341(3) 0.1347(2) -0.01724(15) 0.1122(10) Uani 1 1 d .
O9 O 0.3746(3) 0.2433(2) 0.47148(17) 0.1225(11) Uani 1 1 d .
H1W H 0.3538 0.2180 0.4337 0.184 Uiso 1 1 d R
H2W H 0.4516 0.2751 0.4747 0.184 Uiso 1 1 d R

loop_
_atom_site_aniso_label
_atom_site_aniso_U_11
_atom_site_aniso_U_22
_atom_site_aniso_U_33
_atom_site_aniso_U_23
_atom_site_aniso_U_13
_atom_site_aniso_U_12
C6 0.0512(16) 0.0623(19) 0.073(2) 0.0066(16) 0.0272(14) 0.0064(15)
O4 0.0714(14) 0.106(2) 0.131(2) -0.0258(17) 0.0595(15) -0.0329(15)
O3 0.0734(15) 0.0882(18) 0.1085(19) -0.0287(15) 0.0513(14) 0.0005(13)
N3 0.0276(9) 0.0364(11) 0.0708(14) -0.0038(10) 0.0105(9) -0.0022(9)
N4 0.0293(9) 0.0408(11) 0.0575(13) -0.0010(9) 0.0101(9) -0.0018(9)
C19 0.0304(11) 0.0412(14) 0.0557(15) -0.0009(11) 0.0096(10) -0.0025(10)
C22 0.0416(13) 0.0588(18) 0.0636(17) -0.0176(14) 0.0074(12) 0.0008(13)
C21 0.0390(13) 0.0589(17) 0.0566(16) -0.0010(13) 0.0151(11) 0.0036(13)
C20 0.0665(19) 0.083(2) 0.0643(19) -0.0101(17) 0.0231(15) -0.0218(18)
Cd1 0.02883(10) 0.03379(11) 0.06248(13) -0.00111(8) 0.01150(8) -0.00010(7)
N1 0.0365(10) 0.0414(12) 0.0673(14) 0.0035(10) 0.0138(10) -0.0040(9)
N2 0.0364(10) 0.0416(12) 0.0713(15) 0.0047(10) 0.0166(10) -0.0057(9)
C17 0.0322(12) 0.0394(14) 0.0743(18) 0.0039(12) 0.0132(12) -0.0036(11)
C13 0.0338(11) 0.0387(14) 0.0643(16) 0.0043(12) 0.0107(11) 0.0017(11)
C12 0.0516(15) 0.0668(19) 0.0590(17) -0.0123(14) 0.0113(13) -0.0187(15)
C15 0.0369(12) 0.0400(14) 0.0737(18) 0.0102(12) 0.0203(12) -0.0017(11)
C16 0.0350(12) 0.0374(14) 0.0845(19) 0.0091(13) 0.0157(13) -0.0032(11)
C11 0.0592(16) 0.0649(19) 0.0519(16) -0.0045(13) 0.0142(13) -0.0167(15)
C1 0.0408(13) 0.0507(16) 0.0577(16) 0.0014(13) 0.0094(12) 0.0035(13)
C2 0.0410(13) 0.0444(15) 0.0534(15) -0.0040(12) 0.0109(11) -0.0016(12)
C3 0.0435(14) 0.0539(17) 0.0510(15) -0.0024(12) 0.0069(12) 0.0050(12)
C4 0.0451(15) 0.082(2) 0.0414(14) -0.0032(13) 0.0072(11) 0.0027(15)
C5 0.0657(19) 0.084(2) 0.0563(18) -0.0129(16) 0.0067(14) -0.0228(18)
S1 0.0747(5) 0.0487(4) 0.0703(5) -0.0055(3) 0.0109(4) -0.0095(4)
O2 0.0544(11) 0.0550(12) 0.0727(13) 0.0027(10) 0.0040(10) 0.0172(10)
O1 0.0644(13) 0.0443(12) 0.0958(16) -0.0019(11) -0.0186(11) -0.0048(10)
C18 0.0353(12) 0.0374(14) 0.098(2) 0.0029(14) 0.0144(13) -0.0052(11)
S2 0.0602(5) 0.0794(6) 0.1048(7) -0.0419(5) 0.0388(5) -0.0231(4)
C14 0.084(2) 0.069(2) 0.0626(19) -0.0108(15) 0.0234(16) -0.0021(18)
C7 0.0435(14) 0.0506(16) 0.0599(16) -0.0017(13) 0.0192(12) -0.0013(12)
C8 0.0513(15) 0.0557(17) 0.0580(16) -0.0034(13) 0.0141(12) -0.0086(13)
C9 0.0561(15) 0.0594(18) 0.0480(15) -0.0031(13) 0.0173(12) 0.0036(14)
C10 0.0514(17) 0.083(2) 0.090(2) -0.0202(19) 0.0356(16) -0.0106(17)
N6 0.098(2) 0.081(2) 0.0634(17) -0.0108(15) 0.0327(16) 0.0082(18)
O8 0.142(3) 0.085(2) 0.0882(18) -0.0340(15) 0.0305(18) -0.0044(19)
O7 0.132(2) 0.149(3) 0.125(2) -0.035(2) 0.092(2) -0.004(2)
N5 0.0543(16) 0.123(3) 0.0518(16) 0.0022(17) 0.0021(13) 0.0095(18)
O5 0.0705(16) 0.176(3) 0.0588(14) 0.0028(16) -0.0162(12) -0.0184(18)
O6 0.095(2) 0.117(3) 0.108(2) 0.0051(19) -0.0220(16) 0.039(2)
O9 0.103(2) 0.130(3) 0.148(3) -0.043(2) 0.058(2) -0.034(2)

loop_
_atom_type_symbol
_atom_type_description
_atom_type_scat_dispersion_real
_atom_type_scat_dispersion_imag
_atom_type_scat_source
C C 0.0033 0.0016 'International Tables Vol C Tables 4.2.6.8 and 6.1.1.4'
H H 0.0000 0.0000 'International Tables Vol C Tables 4.2.6.8 and 6.1.1.4'
N N 0.0061 0.0033 'International Tables Vol C Tables 4.2.6.8 and 6.1.1.4'
O O 0.0106 0.0060 'International Tables Vol C Tables 4.2.6.8 and 6.1.1.4'
S S 0.1246 0.1234 'International Tables Vol C Tables 4.2.6.8 and 6.1.1.4'
Cd Cd -0.8075 1.2024 'International Tables Vol C Tables 4.2.6.8 and 6.1.1.4'

loop_
_geom_angle_atom_site_label_1
_geom_angle_atom_site_label_2
_geom_angle_atom_site_label_3
_geom_angle
_geom_angle_site_symmetry_1
_geom_angle_site_symmetry_3
O4 C6 O3 123.2(3) . .
O4 C6 C7 119.6(3) . .
O3 C6 C7 117.1(3) . .
C6 O4 Cd1 85.1(2) . .
C6 O3 Cd1 99.1(2) . .
C19 N3 C22 107.9(2) . .
C19 N3 C18 126.4(2) . .
C22 N3 C18 125.7(2) . .
C19 N4 C21 106.0(2) . .
C19 N4 Cd1 125.84(17) . 2_755
C21 N4 Cd1 128.09(17) . 2_755
N4 C19 N3 110.3(2) . .
N4 C19 C20 124.9(2) . .
N3 C19 C20 124.8(2) . .
C21 C22 N3 106.4(2) . .
C21 C22 H22 126.8 . .
N3 C22 H22 126.8 . .
C22 C21 N4 109.5(2) . .
C22 C21 H21 125.2 . .
N4 C21 H21 125.2 . .
C19 C20 H20A 109.5 . .
C19 C20 H20B 109.5 . .
H20A C20 H20B 109.5 . .
C19 C20 H20C 109.5 . .
H20A C20 H20C 109.5 . .
H20B C20 H20C 109.5 . .
N1 Cd1 N4 99.29(7) . 2_745
N1 Cd1 O3 135.62(8) . .
N4 Cd1 O3 100.96(9) 2_745 .
N1 Cd1 O1 97.96(8) . .
N4 Cd1 O1 143.46(8) 2_745 .
O3 Cd1 O1 88.52(9) . .
N1 Cd1 O2 134.27(8) . .
N4 Cd1 O2 91.25(7) 2_745 .
O3 Cd1 O2 84.25(8) . .
O1 Cd1 O2 54.33(7) . .
N1 Cd1 O4 84.05(8) . .
N4 Cd1 O4 108.85(9) 2_745 .
O3 Cd1 O4 52.08(8) . .
O1 Cd1 O4 104.78(9) . .
O2 Cd1 O4 133.98(7) . .
C13 N1 C11 104.9(2) . .
C13 N1 Cd1 133.42(19) . .
C11 N1 Cd1 121.65(17) . .
C13 N2 C12 106.7(2) . .
C13 N2 C15 129.0(2) . .
C12 N2 C15 124.2(2) . .
C18 C17 C16 111.5(2) . .
C18 C17 H17A 109.3 . .
C16 C17 H17A 109.3 . .
C18 C17 H17B 109.3 . .
C16 C17 H17B 109.3 . .
H17A C17 H17B 108.0 . .
N1 C13 N2 111.8(2) . .
N1 C13 C14 124.7(3) . .
N2 C13 C14 123.5(2) . .
C11 C12 N2 106.5(2) . .
C11 C12 H12 126.7 . .
N2 C12 H12 126.7 . .
N2 C15 C16 112.4(2) . .
N2 C15 H15A 109.1 . .
C16 C15 H15A 109.1 . .
N2 C15 H15B 109.1 . .
C16 C15 H15B 109.1 . .
H15A C15 H15B 107.8 . .
C15 C16 C17 110.5(2) . .
C15 C16 H16A 109.5 . .
C17 C16 H16A 109.5 . .
C15 C16 H16B 109.5 . .
C17 C16 H16B 109.5 . .
H16A C16 H16B 108.1 . .
C12 C11 N1 110.1(2) . .
C12 C11 H11 125.0 . .
N1 C11 H11 125.0 . .
O1 C1 O2 123.2(3) . .
O1 C1 C2 118.4(2) . .
O2 C1 C2 118.4(3) . .
C3 C2 C1 128.7(3) . .
C3 C2 S1 111.7(2) . .
C1 C2 S1 119.5(2) . .
C2 C3 C4 110.6(3) . .
C2 C3 H3 124.7 . .
C4 C3 H3 124.7 . .
C5 C4 C3 115.2(3) . .
C5 C4 N5 122.2(3) . .
C3 C4 N5 122.7(3) . .
C4 C5 S1 110.6(2) . .
C4 C5 H5 124.7 . .
S1 C5 H5 124.7 . .
C5 S1 C2 91.94(15) . .
C1 O2 Cd1 88.00(17) . .
C1 O1 Cd1 92.93(17) . .
N3 C18 C17 112.6(2) . .
N3 C18 H18A 109.1 . .
C17 C18 H18A 109.1 . .
N3 C18 H18B 109.1 . .
C17 C18 H18B 109.1 . .
H18A C18 H18B 107.8 . .
C10 S2 C7 91.83(15) . .
C13 C14 H14A 109.5 . .
C13 C14 H14B 109.5 . .
H14A C14 H14B 109.5 . .
C13 C14 H14C 109.5 . .
H14A C14 H14C 109.5 . .
H14B C14 H14C 109.5 . .
C8 C7 C6 129.3(3) . .
C8 C7 S2 111.7(2) . .
C6 C7 S2 119.0(2) . .
C7 C8 C9 110.9(3) . .
C7 C8 H8 124.5 . .
C9 C8 H8 124.5 . .
C10 C9 C8 114.7(3) . .
C10 C9 N6 122.4(3) . .
C8 C9 N6 122.9(3) . .
C9 C10 S2 110.8(2) . .
C9 C10 H10 124.6 . .
S2 C10 H10 124.6 . .
O7 N6 O8 125.0(3) . .
O7 N6 C9 117.8(3) . .
O8 N6 C9 117.3(3) . .
O6 N5 O5 124.2(3) . .
O6 N5 C4 117.7(3) . .
O5 N5 C4 118.0(4) . .
H1W O9 H2W 112.5 . .

loop_
_geom_bond_atom_site_label_1
_geom_bond_atom_site_label_2
_geom_bond_distance
_geom_bond_site_symmetry_2
C6 O4 1.218(4) .
C6 O3 1.236(4) .
C6 C7 1.497(4) .
O4 Cd1 2.591(3) .
O3 Cd1 2.288(2) .
N3 C19 1.339(3) .
N3 C22 1.365(3) .
N3 C18 1.472(3) .
N4 C19 1.327(3) .
N4 C21 1.371(3) .
N4 Cd1 2.241(2) 2_755
C19 C20 1.479(4) .
C22 C21 1.345(4) .
C22 H22 0.9300 .
C21 H21 0.9300 .
C20 H20A 0.9600 .
C20 H20B 0.9600 .
C20 H20C 0.9600 .
Cd1 N1 2.238(2) .
Cd1 N4 2.241(2) 2_745
Cd1 O1 2.342(2) .
Cd1 O2 2.448(2) .
N1 C13 1.311(3) .
N1 C11 1.387(3) .
N2 C13 1.335(3) .
N2 C12 1.381(3) .
N2 C15 1.458(3) .
C17 C18 1.509(3) .
C17 C16 1.514(3) .
C17 H17A 0.9700 .
C17 H17B 0.9700 .
C13 C14 1.493(4) .
C12 C11 1.322(4) .
C12 H12 0.9300 .
C15 C16 1.510(3) .
C15 H15A 0.9700 .
C15 H15B 0.9700 .
C16 H16A 0.9700 .
C16 H16B 0.9700 .
C11 H11 0.9300 .
C1 O1 1.243(3) .
C1 O2 1.246(3) .
C1 C2 1.480(4) .
C2 C3 1.356(4) .
C2 S1 1.722(3) .
C3 C4 1.402(4) .
C3 H3 0.9300 .
C4 C5 1.347(5) .
C4 N5 1.457(4) .
C5 S1 1.687(3) .
C5 H5 0.9300 .
C18 H18A 0.9700 .
C18 H18B 0.9700 .
S2 C10 1.686(3) .
S2 C7 1.712(3) .
C14 H14A 0.9600 .
C14 H14B 0.9600 .
C14 H14C 0.9600 .
C7 C8 1.346(4) .
C8 C9 1.402(4) .
C8 H8 0.9300 .
C9 C10 1.337(4) .
C9 N6 1.454(4) .
C10 H10 0.9300 .
N6 O7 1.217(4) .
N6 O8 1.219(4) .
N5 O6 1.218(4) .
N5 O5 1.219(4) .
O9 H1W 0.8500 .
O9 H2W 0.8505 .

loop_
_geom_hbond_atom_site_label_D
_geom_hbond_atom_site_label_H
_geom_hbond_atom_site_label_A
_geom_hbond_distance_DH
_geom_hbond_distance_HA
_geom_hbond_distance_DA
_geom_hbond_angle_DHA
_geom_hbond_site_symmetry_A
O9 H2W O6 0.85 2.38 3.233(4) 179.4 4_666
O9 H1W O4 0.85 2.12 2.923(4) 156.3 .
